data_4349817
loop_
_publ_author_name
'Wang, Dao-Hua'
'Zhao, Li-Ming'
'Lin, Xiao-Yan'
'Wang, Yu-Kang'
'Zhang, Wen-Ting'
'Song, Kai-Yue'
'Li, Hao-Hong'
'Chen, Zhi-Rong'

_publ_section_title
;
 Iodoargentate/iodobismuthate-based materials hybridized with
 lanthanide-containing metalloviologens: thermochromic behaviors and
 photocurrent responses
;
_journal_issue 5
_journal_name_full 'Inorganic Chemistry Frontiers'
_journal_page_first 1162
_journal_paper_doi 10.1039/C7QI00755H
_journal_volume 5
_journal_year 2018
_chemical_formula_moiety 'C28 H50 Er N8 O8, Bi2 I9'
_chemical_formula_sum 'C28 H50 Bi2 Er I9 N8 O8'
_chemical_formula_weight 2354.08
_space_group_IT_number 14
_space_group_name_Hall '-P 2yn'
_space_group_name_H-M_alt 'P 1 21/n 1'
_symmetry_cell_setting monoclinic
_symmetry_space_group_name_H-M 'P 1 21/n 1'
_atom_sites_solution_hydrogens geom
_atom_sites_solution_primary direct
_atom_sites_solution_secondary difmap
_audit_creation_method SHELXL-97
_audit_update_record
;
2017-12-15 deposited with the CCDC.
2018-03-09 downloaded from the CCDC.
;
_cell_angle_alpha 90.00
_cell_angle_beta 93.060(3)
_cell_angle_gamma 90.00
_cell_formula_units_Z 4
_cell_length_a 13.2935(14)
_cell_length_b 31.479(3)
_cell_length_c 13.6059(14)
_cell_measurement_reflns_used 5821
_cell_measurement_temperature 296(2)
_cell_measurement_theta_max 25.14
_cell_measurement_theta_min 1.63
_cell_volume 5685.5(10)
_computing_cell_refinement 'Bruker SMART'
_computing_data_collection 'Bruker SMART'
_computing_data_reduction 'Bruker SAINT'
_computing_molecular_graphics 'Bruker SHELXTL'
_computing_publication_material 'Bruker SHELXTL'
_computing_structure_refinement 'Bruker SHELXTL'
_computing_structure_solution 'Bruker SHELXTL'
_diffrn_ambient_temperature 296(2)
_diffrn_detector_area_resol_mean None
_diffrn_measured_fraction_theta_full 0.972
_diffrn_measured_fraction_theta_max 0.972
_diffrn_measurement_device_type 'CCD area detector'
_diffrn_measurement_method 'phi and omega scans'
_diffrn_radiation_monochromator graphite
_diffrn_radiation_source 'fine-focus sealed tube'
_diffrn_radiation_type MoK\a
_diffrn_radiation_wavelength 0.71073
_diffrn_reflns_av_R_equivalents 0.0325
_diffrn_reflns_av_sigmaI/netI 0.0534
_diffrn_reflns_limit_h_max 15
_diffrn_reflns_limit_h_min -15
_diffrn_reflns_limit_k_max 37
_diffrn_reflns_limit_k_min -34
_diffrn_reflns_limit_l_max 14
_diffrn_reflns_limit_l_min -16
_diffrn_reflns_number 18710
_diffrn_reflns_theta_full 25.14
_diffrn_reflns_theta_max 25.14
_diffrn_reflns_theta_min 1.63
_diffrn_standards_decay_% 'not measured'
_diffrn_standards_interval_count 'not measured'
_diffrn_standards_interval_time 'not measured'
_diffrn_standards_number None
_exptl_absorpt_coefficient_mu 12.568
_exptl_absorpt_correction_T_max 25.14
_exptl_absorpt_correction_T_min 1.63
_exptl_absorpt_correction_type none
_exptl_crystal_colour red
_exptl_crystal_density_diffrn 2.750
_exptl_crystal_density_method 'not measured'
_exptl_crystal_description block
_exptl_crystal_F_000 4196
_exptl_crystal_size_max 0.5
_exptl_crystal_size_mid 0.3
_exptl_crystal_size_min 0.2
_refine_diff_density_max 1.691
_refine_diff_density_min -4.199
_refine_diff_density_rms 0.230
_refine_ls_extinction_method none
_refine_ls_goodness_of_fit_ref 1.034
_refine_ls_hydrogen_treatment mixed
_refine_ls_matrix_type full
_refine_ls_number_parameters 517
_refine_ls_number_reflns 9875
_refine_ls_number_restraints 0
_refine_ls_restrained_S_all 1.034
_refine_ls_R_factor_all 0.0656
_refine_ls_R_factor_gt 0.0497
_refine_ls_shift/su_max 0.002
_refine_ls_shift/su_mean 0.000
_refine_ls_structure_factor_coef Fsqd
_refine_ls_weighting_details 'calc w=1/[\s^2^(Fo^2^)+(0.0588P)^2^+76.9314P] where P=(Fo^2^+2Fc^2^)/3'
_refine_ls_weighting_scheme calc
_refine_ls_wR_factor_gt 0.1238
_refine_ls_wR_factor_ref 0.1313
_reflns_number_gt 7890
_reflns_number_total 10164
_reflns_threshold_expression >2sigma(I)
_cod_data_source_file c7qi00755h2.cif
_cod_data_source_block p2(1)(n)
_cod_depositor_comments
;
The following automatic conversions were performed:

data item '_exptl_absorpt_correction_type' value 'None' was changed
to 'none' in accordance with the
/home/saulius/struct/COD-crude-data/automatic-downloads/DataCite-retrospective/RSC/depositions/lib/dictionaries/cif_core.dic
dictionary named 'cif_core.dic' version 2.4.2 last updated on
2011-04-26.

Automatic conversion script
Id: cif_fix_values 6909 2019-04-08 15:41:33Z antanas 
;
_cod_original_sg_symbol_H-M P
_cod_database_code 4349817

loop_
_symmetry_equiv_pos_as_xyz
'x, y, z'
'-x+1/2, y+1/2, -z+1/2'
'-x, -y, -z'
'x-1/2, -y-1/2, z-1/2'

loop_
_atom_site_label
_atom_site_type_symbol
_atom_site_fract_x
_atom_site_fract_y
_atom_site_fract_z
_atom_site_U_iso_or_equiv
_atom_site_adp_type
_atom_site_occupancy
_atom_site_symmetry_multiplicity
_atom_site_calc_flag
_atom_site_refinement_flags
Bi1 Bi 0.28469(4) 0.149784(15) 0.48782(3) 0.03092(13) Uani 1 1 d .
Bi2 Bi 0.00203(4) 0.126284(16) 0.59006(3) 0.03204(13) Uani 1 1 d .
Rr1 Er -0.32689(4) 0.09797(2) 0.05836(4) 0.03742(16) Uani 1 1 d .
I1 I 0.46108(8) 0.09139(3) 0.47440(7) 0.0486(2) Uani 1 1 d .
I2 I 0.12334(7) 0.07976(3) 0.41148(6) 0.0431(2) Uani 1 1 d .
I3 I -0.08283(8) 0.04714(3) 0.66622(7) 0.0458(2) Uani 1 1 d .
I4 I 0.22487(7) 0.11017(4) 0.69717(7) 0.0558(3) Uani 1 1 d .
I5 I 0.32036(8) 0.17950(3) 0.28706(7) 0.0519(3) Uani 1 1 d .
I6 I 0.09652(8) 0.20993(3) 0.49461(8) 0.0504(3) Uani 1 1 d .
I7 I -0.18304(8) 0.14154(4) 0.46851(8) 0.0609(3) Uani 1 1 d .
I8 I -0.04713(9) 0.17694(4) 0.76087(8) 0.0626(3) Uani 1 1 d .
I9 I 0.40006(9) 0.21894(4) 0.58683(10) 0.0752(4) Uani 1 1 d .
O1 O -0.4687(6) 0.0570(3) 0.1231(6) 0.036(2) Uani 1 1 d .
O2 O -0.4810(8) 0.1381(3) 0.0067(7) 0.051(3) Uani 1 1 d .
O3 O -0.3633(8) 0.1436(4) 0.1922(8) 0.057(3) Uani 1 1 d .
O4 O -0.1691(8) 0.1351(4) 0.1066(8) 0.057(3) Uani 1 1 d .
O5 O -0.2633(7) 0.0543(3) 0.1967(7) 0.043(2) Uani 1 1 d .
O6 O -0.1913(6) 0.0548(3) -0.0094(6) 0.036(2) Uani 1 1 d .
O7 O -0.2893(10) 0.1412(5) 0.9211(10) 0.080(4) Uani 1 1 d .
O8 O 0.6057(6) 0.0545(3) 0.9219(6) 0.036(2) Uani 1 1 d .
N1 N -0.5667(7) 0.0589(3) 0.1017(7) 0.031(2) Uani 1 1 d .
N2 N -0.5977(10) 0.1891(4) -0.0167(9) 0.050(3) Uani 1 1 d .
N3 N -0.3664(9) 0.1989(4) 0.2965(8) 0.040(3) Uani 1 1 d .
N4 N -0.0159(12) 0.1654(4) 0.1205(15) 0.078(5) Uani 1 1 d .
N5 N -0.2543(8) 0.0278(3) 0.3511(7) 0.030(2) Uani 1 1 d .
N6 N -1.0904(7) 0.0560(3) 0.0089(7) 0.031(2) Uani 1 1 d .
N7 N -0.3273(10) 0.1776(4) 0.7815(9) 0.047(3) Uani 1 1 d .
N8 N 0.5817(8) 0.0349(3) 0.7631(6) 0.031(2) Uani 1 1 d .
C1 C -0.6065(10) 0.0466(5) 0.0142(9) 0.042(3) Uani 1 1 d .
H1 H -0.5635 0.0379 -0.0337 0.051 Uiso 1 1 calc R
C2 C -0.7072(9) 0.0461(5) -0.0076(9) 0.039(3) Uani 1 1 d .
H2 H -0.7322 0.0369 -0.0691 0.047 Uiso 1 1 calc R
C3 C -0.7738(8) 0.0597(4) 0.0628(8) 0.024(2) Uani 1 1 d .
C4 C -0.8836(8) 0.0586(4) 0.0423(8) 0.025(2) Uani 1 1 d .
C5 C -0.9298(10) 0.0690(5) -0.0474(9) 0.037(3) Uani 1 1 d .
H5 H -0.8902 0.0762 -0.0991 0.044 Uiso 1 1 calc R
C6 C -1.0332(9) 0.0690(5) -0.0627(9) 0.035(3) Uani 1 1 d .
H6 H -1.0628 0.0781 -0.1225 0.042 Uiso 1 1 calc R
C7 C -1.0491(10) 0.0453(5) 0.0975(9) 0.039(3) Uani 1 1 d .
H7 H -1.0903 0.0366 0.1469 0.046 Uiso 1 1 calc R
C8 C -0.9473(9) 0.0469(5) 0.1158(9) 0.040(3) Uani 1 1 d .
H8 H -0.9200 0.0401 0.1781 0.048 Uiso 1 1 calc R
C9 C -0.7311(9) 0.0726(4) 0.1506(9) 0.034(3) Uani 1 1 d .
H9 H -0.7726 0.0818 0.1992 0.041 Uiso 1 1 calc R
C10 C -0.6274(9) 0.0727(4) 0.1700(9) 0.033(3) Uani 1 1 d .
H10 H -0.6003 0.0823 0.2304 0.040 Uiso 1 1 calc R
C11 C -0.5258(12) 0.1691(5) 0.0338(11) 0.053(4) Uani 1 1 d .
H11 H -0.5073 0.1797 0.0961 0.063 Uiso 1 1 calc R
C12 C -0.626(4) 0.1760(12) -0.108(3) 0.26(3) Uani 1 1 d .
H12A H -0.5680 0.1646 -0.1391 0.388 Uiso 1 1 calc R
H12B H -0.6521 0.1996 -0.1462 0.388 Uiso 1 1 calc R
H12C H -0.6762 0.1544 -0.1051 0.388 Uiso 1 1 calc R
C13 C -0.6501(14) 0.2257(6) 0.0195(14) 0.069(5) Uani 1 1 d .
H13A H -0.7192 0.2185 0.0281 0.104 Uiso 1 1 calc R
H13B H -0.6470 0.2485 -0.0271 0.104 Uiso 1 1 calc R
H13C H -0.6188 0.2345 0.0814 0.104 Uiso 1 1 calc R
C14 C -0.3873(10) 0.1597(5) 0.2683(11) 0.045(3) Uani 1 1 d .
H14 H -0.4236 0.1430 0.3103 0.054 Uiso 1 1 calc R
C15 C -0.4001(14) 0.2164(6) 0.3872(11) 0.062(5) Uani 1 1 d .
H15A H -0.4545 0.1995 0.4096 0.093 Uiso 1 1 calc R
H15B H -0.4229 0.2450 0.3761 0.093 Uiso 1 1 calc R
H15C H -0.3454 0.2163 0.4362 0.093 Uiso 1 1 calc R
C16 C -0.307(2) 0.2253(6) 0.2358(16) 0.096(8) Uani 1 1 d .
H16A H -0.2395 0.2141 0.2353 0.144 Uiso 1 1 calc R
H16B H -0.3044 0.2536 0.2617 0.144 Uiso 1 1 calc R
H16C H -0.3361 0.2257 0.1698 0.144 Uiso 1 1 calc R
C17 C -0.1023(17) 0.1527(7) 0.0721(14) 0.074(6) Uani 1 1 d .
H17 H -0.1090 0.1585 0.0050 0.089 Uiso 1 1 calc R
C18 C 0.0653(18) 0.1820(8) 0.0648(17) 0.091(7) Uani 1 1 d .
H18A H 0.1196 0.1619 0.0660 0.137 Uiso 1 1 calc R
H18B H 0.0888 0.2083 0.0936 0.137 Uiso 1 1 calc R
H18C H 0.0412 0.1869 -0.0020 0.137 Uiso 1 1 calc R
C19 C -0.007(2) 0.1670(11) 0.223(2) 0.129(11) Uani 1 1 d .
H19A H -0.0030 0.1961 0.2436 0.193 Uiso 1 1 calc R
H19B H 0.0524 0.1521 0.2458 0.193 Uiso 1 1 calc R
H19C H -0.0653 0.1540 0.2490 0.193 Uiso 1 1 calc R
C20 C -0.2998(10) 0.0466(4) 0.2784(9) 0.035(3) Uani 1 1 d .
H20 H -0.3656 0.0555 0.2864 0.042 Uiso 1 1 calc R
C21 C -0.1446(12) 0.0169(8) 0.3484(13) 0.080(7) Uani 1 1 d .
H21A H -0.1338 0.0001 0.2910 0.120 Uiso 1 1 calc R
H21B H -0.1240 0.0011 0.4063 0.120 Uiso 1 1 calc R
H21C H -0.1057 0.0426 0.3462 0.120 Uiso 1 1 calc R
C22 C -0.3005(11) 0.0188(6) 0.4428(10) 0.053(4) Uani 1 1 d .
H22A H -0.3699 0.0274 0.4378 0.079 Uiso 1 1 calc R
H22B H -0.2658 0.0341 0.4953 0.079 Uiso 1 1 calc R
H22C H -0.2966 -0.0111 0.4560 0.079 Uiso 1 1 calc R
C23 C -0.2972(13) 0.1746(7) 0.8717(13) 0.067(5) Uani 1 1 d .
H23 H -0.2794 0.1998 0.9040 0.080 Uiso 1 1 calc R
C24 C -0.353(2) 0.1394(7) 0.7235(17) 0.104(8) Uani 1 1 d .
H24A H -0.3228 0.1150 0.7550 0.156 Uiso 1 1 calc R
H24B H -0.3293 0.1424 0.6586 0.156 Uiso 1 1 calc R
H24C H -0.4253 0.1359 0.7191 0.156 Uiso 1 1 calc R
C25 C -0.3244(18) 0.2172(7) 0.7272(17) 0.096(7) Uani 1 1 d .
H25A H -0.3524 0.2396 0.7652 0.143 Uiso 1 1 calc R
H25B H -0.3630 0.2143 0.6659 0.143 Uiso 1 1 calc R
H25C H -0.2559 0.2240 0.7145 0.143 Uiso 1 1 calc R
C26 C 0.6371(10) 0.0407(4) 0.8420(8) 0.031(3) Uani 1 1 d .
H26 H 0.7053 0.0342 0.8402 0.037 Uiso 1 1 calc R
C27 C 0.4769(10) 0.0456(6) 0.7564(10) 0.054(4) Uani 1 1 d .
H27A H 0.4374 0.0201 0.7547 0.081 Uiso 1 1 calc R
H27B H 0.4621 0.0617 0.6975 0.081 Uiso 1 1 calc R
H27C H 0.4610 0.0623 0.8127 0.081 Uiso 1 1 calc R
C28 C 0.6236(14) 0.0194(6) 0.6732(11) 0.068(5) Uani 1 1 d .
H28A H 0.6956 0.0175 0.6826 0.103 Uiso 1 1 calc R
H28B H 0.6066 0.0387 0.6203 0.103 Uiso 1 1 calc R
H28C H 0.5964 -0.0081 0.6574 0.103 Uiso 1 1 calc R

loop_
_atom_site_aniso_label
_atom_site_aniso_U_11
_atom_site_aniso_U_22
_atom_site_aniso_U_33
_atom_site_aniso_U_23
_atom_site_aniso_U_13
_atom_site_aniso_U_12
Bi1 0.0290(3) 0.0358(3) 0.0281(2) -0.0028(2) 0.00272(18) -0.0006(2)
Bi2 0.0294(3) 0.0393(3) 0.0274(2) 0.0004(2) 0.00170(18) -0.0004(2)
Rr1 0.0288(3) 0.0521(4) 0.0311(3) -0.0001(3) -0.0010(2) -0.0011(3)
I1 0.0460(5) 0.0539(6) 0.0462(5) 0.0100(4) 0.0059(4) 0.0177(5)
I2 0.0504(5) 0.0442(5) 0.0348(5) -0.0089(4) 0.0018(4) -0.0094(5)
I3 0.0487(6) 0.0443(5) 0.0441(5) 0.0065(4) 0.0005(4) -0.0056(5)
I4 0.0376(5) 0.0970(8) 0.0319(5) 0.0099(5) -0.0052(4) 0.0001(6)
I5 0.0541(6) 0.0595(6) 0.0429(5) 0.0164(5) 0.0099(4) 0.0094(5)
I6 0.0439(5) 0.0410(5) 0.0676(6) 0.0071(5) 0.0142(5) 0.0074(5)
I7 0.0454(6) 0.0686(7) 0.0662(7) 0.0116(6) -0.0206(5) 0.0043(6)
I8 0.0673(7) 0.0696(7) 0.0530(6) -0.0245(5) 0.0210(5) -0.0092(6)
I9 0.0543(7) 0.0834(8) 0.0889(9) -0.0481(7) 0.0117(6) -0.0229(7)
O1 0.018(4) 0.056(6) 0.034(5) 0.010(4) -0.001(3) -0.006(4)
O2 0.047(6) 0.053(6) 0.052(6) 0.003(5) -0.006(5) 0.019(5)
O3 0.055(7) 0.071(7) 0.046(6) -0.024(5) 0.008(5) 0.011(6)
O4 0.033(6) 0.077(8) 0.061(7) 0.007(6) 0.006(5) -0.026(6)
O5 0.027(5) 0.062(6) 0.041(5) 0.017(5) -0.003(4) 0.003(5)
O6 0.011(4) 0.064(6) 0.033(5) -0.010(4) -0.002(3) -0.003(4)
O7 0.055(7) 0.109(10) 0.076(9) 0.056(8) 0.000(6) -0.002(8)
O8 0.021(4) 0.053(6) 0.032(5) -0.010(4) 0.002(3) 0.001(4)
N1 0.020(5) 0.039(6) 0.035(6) 0.013(5) -0.001(4) -0.003(5)
N2 0.053(8) 0.043(7) 0.052(7) 0.000(6) -0.011(6) 0.017(6)
N3 0.040(7) 0.038(6) 0.041(6) -0.007(5) -0.001(5) 0.002(6)
N4 0.053(9) 0.038(7) 0.138(16) 0.002(9) -0.052(10) -0.008(7)
N5 0.029(5) 0.044(6) 0.019(5) 0.008(4) 0.006(4) 0.003(5)
N6 0.025(5) 0.044(6) 0.024(5) -0.006(5) 0.000(4) 0.001(5)
N7 0.052(8) 0.040(7) 0.051(7) 0.017(6) -0.003(6) -0.008(6)
N8 0.044(6) 0.038(6) 0.012(4) -0.007(4) -0.001(4) -0.003(5)
C1 0.032(7) 0.076(10) 0.020(6) -0.009(6) 0.004(5) 0.009(7)
C2 0.018(6) 0.067(9) 0.033(7) -0.005(6) 0.008(5) -0.013(7)
C3 0.017(6) 0.030(6) 0.026(6) 0.002(5) 0.007(4) 0.006(5)
C4 0.015(5) 0.037(6) 0.023(6) -0.007(5) 0.003(4) -0.003(5)
C5 0.031(7) 0.057(8) 0.021(6) 0.000(6) 0.003(5) 0.000(7)
C6 0.024(6) 0.058(8) 0.023(6) 0.001(6) 0.004(5) 0.003(6)
C7 0.023(6) 0.061(9) 0.033(7) 0.009(6) 0.009(5) -0.002(7)
C8 0.022(6) 0.076(10) 0.022(6) 0.009(6) 0.000(5) 0.000(7)
C9 0.025(6) 0.046(8) 0.031(6) -0.013(6) 0.001(5) 0.003(6)
C10 0.027(6) 0.035(7) 0.037(7) -0.016(6) -0.005(5) 0.003(6)
C11 0.049(9) 0.069(10) 0.041(8) 0.001(8) 0.009(7) 0.016(9)
C12 0.39(7) 0.19(3) 0.18(3) -0.12(3) -0.22(4) 0.18(4)
C13 0.066(12) 0.069(11) 0.072(12) 0.008(9) 0.011(9) 0.035(10)
C14 0.024(7) 0.050(9) 0.060(9) -0.006(7) -0.004(6) 0.000(7)
C15 0.070(12) 0.065(11) 0.049(9) -0.006(8) -0.001(8) 0.019(10)
C16 0.14(2) 0.066(12) 0.085(15) 0.003(11) 0.033(15) -0.028(14)
C17 0.088(15) 0.081(14) 0.053(11) -0.011(10) -0.010(10) 0.009(13)
C18 0.079(15) 0.100(17) 0.095(16) -0.026(13) 0.000(12) -0.015(14)
C19 0.092(19) 0.18(3) 0.11(2) 0.05(2) 0.025(16) 0.00(2)
C20 0.026(6) 0.053(8) 0.026(6) 0.002(6) 0.003(5) 0.002(6)
C21 0.036(9) 0.145(19) 0.059(10) 0.048(12) 0.009(7) 0.038(11)
C22 0.043(9) 0.085(12) 0.029(7) 0.021(8) 0.000(6) 0.006(9)
C23 0.049(10) 0.096(14) 0.054(10) 0.002(10) 0.000(8) -0.018(10)
C24 0.13(2) 0.081(15) 0.096(17) 0.010(13) -0.026(15) -0.003(16)
C25 0.094(17) 0.068(13) 0.119(18) 0.030(13) -0.036(14) -0.017(13)
C26 0.032(7) 0.037(7) 0.025(6) 0.002(5) 0.002(5) -0.001(6)
C27 0.026(7) 0.096(13) 0.037(8) -0.006(8) -0.009(6) 0.001(8)
C28 0.074(12) 0.092(13) 0.039(9) -0.022(9) -0.006(8) 0.001(11)

loop_
_atom_type_symbol
_atom_type_description
_atom_type_scat_dispersion_real
_atom_type_scat_dispersion_imag
_atom_type_scat_source
C C 0.0033 0.0016 'International Tables Vol C Tables 4.2.6.8 and 6.1.1.4'
H H 0.0000 0.0000 'International Tables Vol C Tables 4.2.6.8 and 6.1.1.4'
Bi Bi -4.1077 10.2566 'International Tables Vol C Tables 4.2.6.8 and 6.1.1.4'
Er Er -0.2586 4.9576 'International Tables Vol C Tables 4.2.6.8 and 6.1.1.4'
I I -0.4742 1.8119 'International Tables Vol C Tables 4.2.6.8 and 6.1.1.4'
N N 0.0061 0.0033 'International Tables Vol C Tables 4.2.6.8 and 6.1.1.4'
O O 0.0106 0.0060 'International Tables Vol C Tables 4.2.6.8 and 6.1.1.4'

loop_
_geom_angle_atom_site_label_1
_geom_angle_atom_site_label_2
_geom_angle_atom_site_label_3
_geom_angle
_geom_angle_site_symmetry_1
_geom_angle_site_symmetry_3
I9 Bi1 I5 94.80(4) . .
I9 Bi1 I1 95.24(4) . .
I5 Bi1 I1 88.46(3) . .
I9 Bi1 I6 86.39(4) . .
I5 Bi1 I6 90.21(3) . .
I1 Bi1 I6 177.97(3) . .
I9 Bi1 I2 167.89(3) . .
I5 Bi1 I2 93.20(3) . .
I1 Bi1 I2 94.06(3) . .
I6 Bi1 I2 84.49(3) . .
I9 Bi1 I4 91.64(4) . .
I5 Bi1 I4 173.34(3) . .
I1 Bi1 I4 92.69(3) . .
I6 Bi1 I4 88.46(3) . .
I2 Bi1 I4 80.18(3) . .
I8 Bi2 I7 98.21(4) . .
I8 Bi2 I3 94.34(3) . .
I7 Bi2 I3 90.65(3) . .
I8 Bi2 I6 89.03(3) . .
I7 Bi2 I6 88.40(3) . .
I3 Bi2 I6 176.59(3) . .
I8 Bi2 I4 88.05(4) . .
I7 Bi2 I4 172.01(3) . .
I3 Bi2 I4 93.83(3) . .
I6 Bi2 I4 86.73(3) . .
I8 Bi2 I2 163.56(3) . .
I7 Bi2 I2 94.88(3) . .
I3 Bi2 I2 95.41(3) . .
I6 Bi2 I2 81.41(3) . .
I4 Bi2 I2 78.13(3) . .
O7 Rr1 O3 108.3(5) 1_554 .
O7 Rr1 O8 78.9(4) 1_554 1_454
O3 Rr1 O8 146.8(3) . 1_454
O7 Rr1 O5 147.7(4) 1_554 .
O3 Rr1 O5 80.0(4) . .
O8 Rr1 O5 111.6(3) 1_454 .
O7 Rr1 O4 74.2(4) 1_554 .
O3 Rr1 O4 73.4(4) . .
O8 Rr1 O4 138.0(3) 1_454 .
O5 Rr1 O4 78.9(3) . .
O7 Rr1 O6 80.4(4) 1_554 .
O3 Rr1 O6 142.7(3) . .
O8 Rr1 O6 69.7(3) 1_454 .
O5 Rr1 O6 75.5(3) . .
O4 Rr1 O6 74.5(3) . .
O7 Rr1 O2 72.0(4) 1_554 .
O3 Rr1 O2 73.3(4) . .
O8 Rr1 O2 78.8(3) 1_454 .
O5 Rr1 O2 138.8(3) . .
O4 Rr1 O2 121.0(4) . .
O6 Rr1 O2 141.5(3) . .
O7 Rr1 O1 140.2(4) 1_554 .
O3 Rr1 O1 81.6(4) . .
O8 Rr1 O1 74.0(3) 1_454 .
O5 Rr1 O1 70.9(3) . .
O4 Rr1 O1 143.6(3) . .
O6 Rr1 O1 115.4(3) . .
O2 Rr1 O1 74.5(3) . .
Bi1 I2 Bi2 78.64(2) . .
Bi1 I4 Bi2 78.93(2) . .
Bi1 I6 Bi2 81.22(3) . .
N1 O1 Rr1 131.1(7) . .
C11 O2 Rr1 137.4(11) . .
C14 O3 Rr1 167.7(11) . .
C17 O4 Rr1 140.7(12) . .
C20 O5 Rr1 130.8(8) . .
N6 O6 Rr1 130.7(7) 1_655 .
C23 O7 Rr1 152.4(14) . 1_556
C26 O8 Rr1 136.4(8) . 1_656
O1 N1 C10 119.1(10) . .
O1 N1 C1 121.5(10) . .
C10 N1 C1 119.3(11) . .
C11 N2 C12 119.6(17) . .
C11 N2 C13 123.8(14) . .
C12 N2 C13 116.5(18) . .
C14 N3 C16 119.2(14) . .
C14 N3 C15 122.4(13) . .
C16 N3 C15 118.4(14) . .
C17 N4 C19 121(2) . .
C17 N4 C18 119(2) . .
C19 N4 C18 119.0(18) . .
C20 N5 C22 123.6(11) . .
C20 N5 C21 120.5(11) . .
C22 N5 C21 115.7(11) . .
C6 N6 C7 120.9(11) . .
C6 N6 O6 118.2(10) . 1_455
C7 N6 O6 120.9(10) . 1_455
C23 N7 C25 122.6(16) . .
C23 N7 C24 120.6(16) . .
C25 N7 C24 116.2(16) . .
C26 N8 C27 122.2(11) . .
C26 N8 C28 121.5(12) . .
C27 N8 C28 116.2(11) . .
N1 C1 C2 122.5(12) . .
C1 C2 C3 119.9(12) . .
C9 C3 C2 116.2(11) . .
C9 C3 C4 122.5(10) . .
C2 C3 C4 121.2(10) . .
C5 C4 C8 116.1(11) . .
C5 C4 C3 123.6(10) . .
C8 C4 C3 120.3(10) . .
C4 C5 C6 121.9(11) . .
N6 C6 C5 119.5(11) . .
N6 C7 C8 120.6(11) . .
C7 C8 C4 120.9(11) . .
C3 C9 C10 122.1(11) . .
N1 C10 C9 119.8(11) . .
O2 C11 N2 125.8(15) . .
O3 C14 N3 125.5(15) . .
O4 C17 N4 126(2) . .
O5 C20 N5 125.7(12) . .
O7 C23 N7 126.4(19) . .
O8 C26 N8 124.6(12) . .

loop_
_geom_bond_atom_site_label_1
_geom_bond_atom_site_label_2
_geom_bond_distance
_geom_bond_site_symmetry_2
Bi1 I9 2.9470(12) .
Bi1 I5 2.9495(10) .
Bi1 I1 2.9926(11) .
Bi1 I6 3.1426(11) .
Bi1 I2 3.2094(10) .
Bi1 I4 3.2470(11) .
Bi2 I8 2.9210(11) .
Bi2 I7 2.9298(11) .
Bi2 I3 2.9457(11) .
Bi2 I6 3.2207(11) .
Bi2 I4 3.2705(11) .
Bi2 I2 3.3268(10) .
Rr1 O7 2.384(11) 1_554
Rr1 O3 2.389(9) .
Rr1 O8 2.439(8) 1_454
Rr1 O5 2.445(9) .
Rr1 O4 2.460(10) .
Rr1 O6 2.474(8) .
Rr1 O2 2.476(10) .
Rr1 O1 2.484(8) .
O1 N1 1.320(13) .
O2 C11 1.213(18) .
O3 C14 1.211(17) .
O4 C17 1.17(2) .
O5 C20 1.259(14) .
O6 N6 1.352(12) 1_655
O7 C23 1.25(2) .
O7 Rr1 2.384(11) 1_556
O8 C26 1.262(14) .
O8 Rr1 2.439(8) 1_656
N1 C10 1.335(16) .
N1 C1 1.335(16) .
N2 C11 1.309(19) .
N2 C12 1.35(3) .
N2 C13 1.445(19) .
N3 C14 1.316(18) .
N3 C16 1.44(2) .
N3 C15 1.445(18) .
N4 C17 1.35(2) .
N4 C19 1.39(3) .
N4 C18 1.45(3) .
N5 C20 1.277(16) .
N5 C22 1.449(16) .
N5 C21 1.501(18) .
N6 C6 1.331(15) .
N6 C7 1.340(16) .
N6 O6 1.352(12) 1_455
N7 C23 1.27(2) .
N7 C25 1.45(2) .
N7 C24 1.47(2) .
N8 C26 1.282(15) .
N8 C27 1.432(17) .
N8 C28 1.455(18) .
C1 C2 1.355(18) .
C2 C3 1.405(16) .
C3 C9 1.357(17) .
C3 C4 1.472(15) .
C4 C5 1.376(16) .
C4 C8 1.393(16) .
C5 C6 1.379(18) .
C7 C8 1.364(18) .
C9 C10 1.390(17) .
